data_4076162
loop_
_publ_author_name
'Moriuchi, Akihiro'
'Uchida, Kazunori'
'Inagaki, Akiko'
'Akita, Munetaka'

_publ_section_title
;
 Photochromic Behavior and Diastereomeric Isomerism in
 [(\h6-spirobenzopyran)RuCp*]PF6
;
_journal_issue 26
_journal_name_full Organometallics
_journal_page_first 6382
_journal_paper_doi 10.1021/om0506771
_journal_volume 24
_journal_year 2005
_chemical_formula_moiety 'C29 H33 F6 N2 O3 P Ru '
_chemical_formula_sum 'C29 H33 F6 N2 O3 P Ru'
_chemical_formula_weight 703.63
_space_group_IT_number 14
_symmetry_cell_setting monoclinic
_symmetry_Int_Tables_number 14
_symmetry_space_group_name_Hall '-P 2ybc'
_symmetry_space_group_name_H-M 'P 1 21/c 1'
_cell_angle_alpha 90
_cell_angle_beta 93.71(1)
_cell_angle_gamma 90
_cell_formula_units_Z 4
_cell_length_a 8.768(2)
_cell_length_b 18.767(4)
_cell_length_c 17.462(3)
_cell_measurement_reflns_used 21581
_cell_measurement_temperature 213.2
_cell_measurement_theta_max 27.5
_cell_measurement_theta_min 3.2
_cell_volume 2867.3(10)
_computing_cell_refinement PROCESS-AUTO
_computing_data_collection PROCESS-AUTO
_computing_data_reduction 'teXsan Ver. 1.11'
_computing_publication_material 'teXsan Ver. 1.11'
_computing_structure_refinement SHELXL97
_computing_structure_solution SHELXS86
_diffrn_ambient_temperature 213(2)
_diffrn_detector_area_resol_mean 10.00
_diffrn_measurement_device_type 'Rigaku RAXIS-IV Imaging Plate'
_diffrn_measurement_method \w
_diffrn_radiation_type 'Mo K\a'
_diffrn_radiation_wavelength 0.7107
_diffrn_reflns_av_R_equivalents 0.069
_diffrn_reflns_limit_h_max 11
_diffrn_reflns_limit_h_min -11
_diffrn_reflns_limit_k_max 23
_diffrn_reflns_limit_k_min -24
_diffrn_reflns_limit_l_max 22
_diffrn_reflns_limit_l_min -22
_diffrn_reflns_number 18324
_diffrn_reflns_theta_max 27.49
_exptl_absorpt_coefficient_mu 0.677
_exptl_absorpt_correction_T_max 0.935
_exptl_absorpt_correction_T_min 0.337
_exptl_absorpt_correction_type multi-scan
_exptl_absorpt_process_details '(Higashi, 1995)'
_exptl_crystal_colour unknown
_exptl_crystal_density_diffrn 1.630
_exptl_crystal_density_method 'not measured'
_exptl_crystal_description unknown
_exptl_crystal_size_max 0.100
_exptl_crystal_size_mid 0.100
_exptl_crystal_size_min 0.100
_refine_diff_density_max 0.74
_refine_diff_density_min -2.06
_refine_ls_extinction_coef 0.0000
_refine_ls_extinction_expression Fc^*^=kFc[1+0.001xFc^2^\l^3^/sin(2\q)]^-1/4^
_refine_ls_extinction_method SHELXL
_refine_ls_goodness_of_fit_ref 1.460
_refine_ls_number_parameters 423
_refine_ls_number_reflns 4729
_refine_ls_R_factor_gt 0.0881
_refine_ls_shift/su_max 0.0010
_refine_ls_structure_factor_coef Fsqd
_refine_ls_weighting_details 'w = 1/[\s^2^(Fo^2^) + (0.1000P)^2^+0.0000P] where P=(Fo^2^+2Fc^2^)/3'
_refine_ls_weighting_scheme calc
_refine_ls_wR_factor_ref 0.2267
_reflns_number_gt 4729
_reflns_number_total 6455
_reflns_threshold_expression >2.0sigma(I)
_cod_data_source_file om0506771si20051004_055427.cif
_cod_data_source_block compound_3c
_cod_original_formula_sum 'C29 H33 F6 N2 O3 P Ru '
_cod_database_code 4076162

loop_
_symmetry_equiv_pos_as_xyz
x,y,z
-x,1/2+y,1/2-z
-x,-y,-z
x,1/2-y,1/2+z

loop_
_atom_site_label
_atom_site_type_symbol
_atom_site_fract_x
_atom_site_fract_y
_atom_site_fract_z
_atom_site_U_iso_or_equiv
_atom_site_adp_type
_atom_site_occupancy
_atom_site_calc_flag
Ru(1) Ru 0.43572(4) 0.36214(2) 0.14724(2) 0.0502(2) Uani 1.00 d
P(1) P 1.0884(2) 0.67636(9) 0.06727(9) 0.0625(4) Uani 1.00 d
F(1) F 1.1127(7) 0.5925(2) 0.0699(4) 0.122(2) Uani 1.00 d
F(2) F 1.0836(5) 0.6729(3) -0.0231(2) 0.099(1) Uani 1.00 d
F(3) F 1.0657(7) 0.7581(3) 0.0617(4) 0.140(2) Uani 1.00 d
F(4) F 1.0935(5) 0.6778(4) 0.1570(3) 0.131(2) Uani 1.00 d
F(5) F 1.2677(4) 0.6854(3) 0.0690(3) 0.104(1) Uani 1.00 d
F(6) F 0.9106(4) 0.6661(3) 0.0646(3) 0.111(2) Uani 1.00 d
O(1) O 0.7573(4) 0.4655(2) 0.2770(3) 0.066(1) Uani 1.00 d
O(2) O 1.3253(5) 0.5458(3) 0.4957(3) 0.087(1) Uani 1.00 d
O(3) O 1.2970(6) 0.4356(3) 0.5259(3) 0.101(2) Uani 1.00 d
N(1) N 0.7138(5) 0.4925(3) 0.1454(3) 0.063(1) Uani 1.00 d
N(2) N 1.2604(6) 0.4883(3) 0.4879(3) 0.073(1) Uani 1.00 d
C(1) C 0.7049(6) 0.5200(3) 0.2235(3) 0.060(1) Uani 1.00 d
C(2) C 0.7986(7) 0.5871(3) 0.2312(4) 0.070(2) Uani 1.00 d
C(3) C 0.9180(7) 0.5947(3) 0.2824(4) 0.068(2) Uani 1.00 d
C(4) C 0.9645(6) 0.5362(3) 0.3326(4) 0.059(1) Uani 1.00 d
C(5) C 1.0900(6) 0.5412(4) 0.3869(4) 0.064(1) Uani 1.00 d
C(6) C 1.1306(6) 0.4821(3) 0.4313(3) 0.059(1) Uani 1.00 d
C(7) C 1.0506(6) 0.4199(4) 0.4236(4) 0.064(1) Uani 1.00 d
C(8) C 0.9261(6) 0.4147(3) 0.3715(4) 0.059(1) Uani 1.00 d
C(9) C 0.8833(6) 0.4730(3) 0.3268(3) 0.059(1) Uani 1.00 d
C(10) C 0.5298(6) 0.5308(3) 0.2302(3) 0.057(1) Uani 1.00 d
C(11) C 0.4633(6) 0.4810(3) 0.1688(3) 0.052(1) Uani 1.00 d
C(12) C 0.3084(6) 0.4648(3) 0.1484(4) 0.061(1) Uani 1.00 d
C(13) C 0.2706(7) 0.4293(3) 0.0797(4) 0.065(2) Uani 1.00 d
C(14) C 0.3876(7) 0.4065(3) 0.0323(4) 0.066(1) Uani 1.00 d
C(15) C 0.5442(7) 0.4217(3) 0.0534(3) 0.063(1) Uani 1.00 d
C(16) C 0.5773(6) 0.4632(3) 0.1194(3) 0.053(1) Uani 1.00 d
C(17) C 0.4798(7) 0.5183(4) 0.3102(4) 0.078(2) Uani 1.00 d
C(18) C 0.4785(7) 0.6063(3) 0.2042(4) 0.073(2) Uani 1.00 d
C(19) C 0.8578(7) 0.4699(4) 0.1191(5) 0.081(2) Uani 1.00 d
C(20) C 0.3339(6) 0.2557(3) 0.1464(4) 0.059(1) Uani 1.00 d
C(21) C 0.4914(7) 0.2503(3) 0.1316(4) 0.060(1) Uani 1.00 d
C(22) C 0.5816(6) 0.2780(3) 0.1964(3) 0.058(1) Uani 1.00 d
C(23) C 0.4803(6) 0.2986(3) 0.2533(3) 0.058(1) Uani 1.00 d
C(24) C 0.3265(6) 0.2853(3) 0.2217(3) 0.058(1) Uani 1.00 d
C(25) C 0.2035(7) 0.2309(4) 0.0943(4) 0.078(2) Uani 1.00 d
C(26) C 0.5538(9) 0.2178(4) 0.0622(4) 0.082(2) Uani 1.00 d
C(27) C 0.7517(6) 0.2790(4) 0.2064(4) 0.079(2) Uani 1.00 d
C(28) C 0.5253(8) 0.3210(4) 0.3323(3) 0.074(2) Uani 1.00 d
C(29) C 0.1848(7) 0.2995(4) 0.2626(4) 0.080(2) Uani 1.00 d
H(1) H 0.772(8) 0.626(3) 0.198(4) 0.0778(3) Uiso 1.00 calc
H(2) H 0.995(7) 0.642(3) 0.277(3) 0.0655(2) Uiso 1.00 calc
H(3) H 1.129(7) 0.595(3) 0.392(3) 0.0727(2) Uiso 1.00 calc
H(4) H 1.079(6) 0.384(3) 0.454(3) 0.0540(2) Uiso 1.00 calc
H(5) H 0.856(7) 0.369(3) 0.370(4) 0.0712(2) Uiso 1.00 calc
H(6) H 0.225(6) 0.483(3) 0.183(3) 0.0548(2) Uiso 1.00 calc
H(7) H 0.172(7) 0.415(3) 0.070(3) 0.0663(2) Uiso 1.00 calc
H(8) H 0.361(7) 0.379(3) -0.021(4) 0.0809(2) Uiso 1.00 calc
H(9) H 0.622(8) 0.402(4) 0.021(4) 0.0994(3) Uiso 1.00 calc
H(10) H 0.5370 0.5488 0.3457 0.0775 Uiso 1.00 calc
H(11) H 0.4979 0.4695 0.3244 0.0775 Uiso 1.00 calc
H(12) H 0.3728 0.5288 0.3116 0.0775 Uiso 1.00 calc
H(13) H 0.5156 0.6405 0.2419 0.0730 Uiso 1.00 calc
H(14) H 0.3689 0.6082 0.1989 0.0730 Uiso 1.00 calc
H(15) H 0.5192 0.6170 0.1558 0.0730 Uiso 1.00 calc
H(16) H 0.8851 0.4245 0.1414 0.0812 Uiso 1.00 calc
H(17) H 0.9350 0.5044 0.1341 0.0812 Uiso 1.00 calc
H(18) H 0.8497 0.4657 0.0642 0.0812 Uiso 1.00 calc
H(19) H 0.1134 0.2574 0.1045 0.0781 Uiso 1.00 calc
H(20) H 0.1860 0.1812 0.1028 0.0781 Uiso 1.00 calc
H(21) H 0.2270 0.2382 0.0419 0.0781 Uiso 1.00 calc
H(22) H 0.5836 0.1695 0.0731 0.0823 Uiso 1.00 calc
H(23) H 0.6411 0.2446 0.0482 0.0823 Uiso 1.00 calc
H(24) H 0.4768 0.2186 0.0205 0.0823 Uiso 1.00 calc
H(25) H 0.7868 0.2367 0.2330 0.0795 Uiso 1.00 calc
H(26) H 0.7843 0.3202 0.2357 0.0795 Uiso 1.00 calc
H(27) H 0.7936 0.2806 0.1570 0.0795 Uiso 1.00 calc
H(28) H 0.5710 0.2815 0.3602 0.0744 Uiso 1.00 calc
H(29) H 0.4366 0.3367 0.3570 0.0744 Uiso 1.00 calc
H(30) H 0.5976 0.3593 0.3312 0.0744 Uiso 1.00 calc
H(31) H 0.2011 0.3399 0.2959 0.0803 Uiso 1.00 calc
H(32) H 0.1609 0.2585 0.2925 0.0803 Uiso 1.00 calc
H(33) H 0.1014 0.3092 0.2257 0.0803 Uiso 1.00 calc

loop_
_atom_site_aniso_label
_atom_site_aniso_U_11
_atom_site_aniso_U_22
_atom_site_aniso_U_33
_atom_site_aniso_U_12
_atom_site_aniso_U_13
_atom_site_aniso_U_23
Ru(1) 0.0396(3) 0.0518(3) 0.0581(3) 0.0016(2) -0.0041(2) 0.0020(2)
P(1) 0.0530(8) 0.0706(9) 0.0631(9) -0.0036(7) -0.0033(6) -0.0084(7)
F(1) 0.135(4) 0.075(3) 0.156(5) 0.004(3) 0.002(4) 0.018(3)
F(2) 0.109(3) 0.125(3) 0.063(2) 0.021(3) -0.003(2) 0.005(2)
F(3) 0.142(4) 0.072(3) 0.202(6) 0.006(3) -0.008(4) -0.031(3)
F(4) 0.088(3) 0.239(7) 0.065(2) -0.006(4) -0.003(2) -0.015(3)
F(5) 0.058(2) 0.139(4) 0.114(3) -0.017(2) -0.001(2) 0.021(3)
F(6) 0.050(2) 0.173(4) 0.106(3) -0.013(3) -0.010(2) 0.017(3)
O(1) 0.047(2) 0.057(2) 0.090(3) -0.004(2) -0.021(2) 0.007(2)
O(2) 0.068(3) 0.099(3) 0.090(3) -0.024(3) -0.017(2) -0.001(3)
O(3) 0.091(3) 0.097(4) 0.110(4) -0.018(3) -0.041(3) 0.025(3)
N(1) 0.053(2) 0.064(3) 0.071(3) -0.005(2) 0.007(2) -0.011(2)
N(2) 0.058(3) 0.092(4) 0.069(3) -0.011(3) -0.005(2) -0.003(3)
C(1) 0.054(3) 0.050(3) 0.073(3) -0.003(2) -0.006(3) -0.005(3)
C(2) 0.065(3) 0.056(3) 0.087(4) -0.005(3) -0.012(3) 0.002(3)
C(3) 0.062(3) 0.053(3) 0.088(4) -0.004(3) -0.006(3) -0.001(3)
C(4) 0.041(2) 0.059(3) 0.077(4) -0.001(2) -0.001(2) -0.004(3)
C(5) 0.044(3) 0.071(4) 0.078(4) -0.010(3) 0.003(3) -0.011(3)
C(6) 0.046(2) 0.071(3) 0.059(3) -0.003(3) -0.006(2) -0.005(3)
C(7) 0.048(3) 0.067(4) 0.078(4) 0.005(3) -0.003(3) 0.009(3)
C(8) 0.050(3) 0.056(3) 0.070(3) -0.001(2) -0.010(2) 0.007(3)
C(9) 0.041(2) 0.063(3) 0.072(3) -0.001(2) -0.003(2) -0.006(3)
C(10) 0.051(3) 0.058(3) 0.061(3) 0.001(2) -0.001(2) -0.010(3)
C(11) 0.050(2) 0.042(2) 0.064(3) 0.001(2) -0.001(2) -0.004(2)
C(12) 0.047(3) 0.049(3) 0.085(4) 0.014(2) -0.010(3) 0.001(3)
C(13) 0.050(3) 0.060(3) 0.083(4) 0.011(3) -0.025(3) 0.008(3)
C(14) 0.074(4) 0.058(3) 0.063(3) 0.001(3) -0.013(3) 0.010(3)
C(15) 0.066(3) 0.062(3) 0.060(3) -0.002(3) 0.003(3) -0.001(3)
C(16) 0.048(2) 0.046(3) 0.066(3) -0.006(2) 0.002(2) 0.002(2)
C(17) 0.068(4) 0.094(5) 0.070(4) -0.001(3) 0.000(3) -0.010(4)
C(18) 0.074(4) 0.051(3) 0.092(4) 0.011(3) -0.010(3) -0.014(3)
C(19) 0.059(3) 0.079(4) 0.107(5) -0.005(3) 0.018(3) -0.007(4)
C(20) 0.060(3) 0.041(2) 0.075(4) -0.010(2) -0.007(3) 0.000(2)
C(21) 0.064(3) 0.041(3) 0.074(4) 0.006(2) 0.005(3) 0.000(2)
C(22) 0.045(2) 0.055(3) 0.072(3) 0.009(2) -0.004(2) 0.017(3)
C(23) 0.054(3) 0.061(3) 0.060(3) 0.000(2) -0.004(2) 0.012(2)
C(24) 0.044(2) 0.063(3) 0.068(3) 0.001(2) 0.002(2) 0.007(3)
C(25) 0.076(4) 0.070(4) 0.086(4) -0.016(3) -0.017(3) 0.002(3)
C(26) 0.099(5) 0.064(4) 0.086(4) 0.008(4) 0.022(4) 0.000(3)
C(27) 0.048(3) 0.083(4) 0.106(5) 0.011(3) -0.005(3) 0.019(4)
C(28) 0.086(4) 0.078(4) 0.058(3) -0.013(4) -0.008(3) 0.004(3)
C(29) 0.063(3) 0.084(4) 0.096(5) -0.002(3) 0.022(3) 0.007(4)

loop_
_atom_type_symbol
_atom_type_description
_atom_type_scat_dispersion_real
_atom_type_scat_dispersion_imag
_atom_type_scat_source
C C 0.003 0.002
;International Tables for Crystallography
(1992, Vol. C, Tables 4.2.6.8 and 6.1.1.4)
;
H H 0.000 0.000
;International Tables for Crystallography
(1992, Vol. C, Table 6.1.1.4)
;
O O 0.011 0.006
;International Tables for Crystallography
(1992, Vol. C, Tables 4.2.6.8 and 6.1.1.4)
;
N N 0.006 0.003
;International Tables for Crystallography
(1992, Vol. C, Tables 4.2.6.8 and 6.1.1.4)
;
F F 0.017 0.010
;International Tables for Crystallography
(1992, Vol. C, Tables 4.2.6.8 and 6.1.1.4)
;
P P 0.102 0.094
;International Tables for Crystallography
(1992, Vol. C, Tables 4.2.6.8 and 6.1.1.4)
;
Ru Ru -1.259 0.836
;International Tables for Crystallography
(1992, Vol. C, Tables 4.2.6.8 and 6.1.1.4)
;

loop_
_geom_angle_atom_site_label_1
_geom_angle_atom_site_label_2
_geom_angle_atom_site_label_3
_geom_angle
_geom_angle_publ_flag
C(11) Ru(1) C(12) 36.6(2) yes
C(11) Ru(1) C(13) 65.5(2) yes
C(11) Ru(1) C(14) 77.9(2) yes
C(11) Ru(1) C(15) 65.6(2) yes
C(11) Ru(1) C(16) 35.4(2) yes
C(11) Ru(1) C(20) 159.5(2) yes
C(11) Ru(1) C(21) 161.0(2) yes
C(11) Ru(1) C(22) 126.5(2) yes
C(11) Ru(1) C(23) 112.2(2) yes
C(11) Ru(1) C(24) 126.2(2) yes
C(12) Ru(1) C(13) 36.6(2) yes
C(12) Ru(1) C(14) 67.2(2) yes
C(12) Ru(1) C(15) 79.2(2) yes
C(12) Ru(1) C(16) 64.7(2) yes
C(12) Ru(1) C(20) 125.8(2) yes
C(12) Ru(1) C(21) 162.2(2) yes
C(12) Ru(1) C(22) 155.1(2) yes
C(12) Ru(1) C(23) 121.2(2) yes
C(12) Ru(1) C(24) 108.9(2) yes
C(13) Ru(1) C(14) 37.9(2) yes
C(13) Ru(1) C(15) 67.6(2) yes
C(13) Ru(1) C(16) 76.3(2) yes
C(13) Ru(1) C(20) 105.4(2) yes
C(13) Ru(1) C(21) 129.0(2) yes
C(13) Ru(1) C(22) 167.6(2) yes
C(13) Ru(1) C(23) 146.0(2) yes
C(13) Ru(1) C(24) 113.3(2) yes
C(14) Ru(1) C(15) 37.5(2) yes
C(14) Ru(1) C(16) 64.8(2) yes
C(14) Ru(1) C(20) 106.7(2) yes
C(14) Ru(1) C(21) 106.4(2) yes
C(14) Ru(1) C(22) 135.4(2) yes
C(14) Ru(1) C(23) 169.8(2) yes
C(14) Ru(1) C(24) 136.5(2) yes
C(15) Ru(1) C(16) 35.7(2) yes
C(15) Ru(1) C(20) 129.9(2) yes
C(15) Ru(1) C(21) 106.2(2) yes
C(15) Ru(1) C(22) 112.5(2) yes
C(15) Ru(1) C(23) 144.9(2) yes
C(15) Ru(1) C(24) 167.9(2) yes
C(16) Ru(1) C(20) 164.2(2) yes
C(16) Ru(1) C(21) 129.1(2) yes
C(16) Ru(1) C(22) 111.4(2) yes
C(16) Ru(1) C(23) 122.9(2) yes
C(16) Ru(1) C(24) 155.8(2) yes
C(20) Ru(1) C(21) 38.1(2) yes
C(20) Ru(1) C(22) 64.4(2) yes
C(20) Ru(1) C(23) 64.2(2) yes
C(20) Ru(1) C(24) 38.1(2) yes
C(21) Ru(1) C(22) 38.5(2) yes
C(21) Ru(1) C(23) 63.7(2) yes
C(21) Ru(1) C(24) 63.4(2) yes
C(22) Ru(1) C(23) 38.0(2) yes
C(22) Ru(1) C(24) 63.8(2) yes
C(23) Ru(1) C(24) 38.2(2) yes
F(1) P(1) F(2) 89.0(3) yes
F(1) P(1) F(3) 178.0(4) yes
F(1) P(1) F(4) 89.6(4) yes
F(1) P(1) F(5) 88.6(3) yes
F(1) P(1) F(6) 90.6(3) yes
F(2) P(1) F(3) 89.0(3) yes
F(2) P(1) F(4) 178.6(3) yes
F(2) P(1) F(5) 89.2(2) yes
F(2) P(1) F(6) 90.2(2) yes
F(3) P(1) F(4) 92.4(4) yes
F(3) P(1) F(5) 91.0(3) yes
F(3) P(1) F(6) 89.8(3) yes
F(4) P(1) F(5) 90.9(3) yes
F(4) P(1) F(6) 89.8(3) yes
F(5) P(1) F(6) 178.9(3) yes
C(1) O(1) C(9) 123.3(4) yes
C(1) N(1) C(16) 110.6(4) yes
C(1) N(1) C(19) 120.2(5) yes
C(16) N(1) C(19) 123.0(5) yes
O(2) N(2) O(3) 123.3(5) yes
O(2) N(2) C(6) 118.9(5) yes
O(3) N(2) C(6) 117.8(5) yes
O(1) C(1) N(1) 108.7(4) yes
O(1) C(1) C(2) 112.8(5) yes
O(1) C(1) C(10) 108.5(4) yes
N(1) C(1) C(2) 108.5(5) yes
N(1) C(1) C(10) 103.2(4) yes
C(2) C(1) C(10) 114.7(5) yes
C(1) C(2) C(3) 123.1(6) yes
C(2) C(3) C(4) 120.1(5) yes
C(3) C(4) C(5) 122.3(5) yes
C(3) C(4) C(9) 118.9(5) yes
C(5) C(4) C(9) 118.8(5) yes
C(4) C(5) C(6) 118.9(5) yes
N(2) C(6) C(5) 118.3(5) yes
N(2) C(6) C(7) 120.5(5) yes
C(5) C(6) C(7) 121.2(5) yes
C(6) C(7) C(8) 120.4(6) yes
C(7) C(8) C(9) 119.5(5) yes
O(1) C(9) C(4) 121.7(5) yes
O(1) C(9) C(8) 117.2(5) yes
C(4) C(9) C(8) 121.2(5) yes
C(1) C(10) C(11) 101.7(4) yes
C(1) C(10) C(17) 113.3(5) yes
C(1) C(10) C(18) 111.5(5) yes
C(11) C(10) C(17) 116.0(5) yes
C(11) C(10) C(18) 105.5(4) yes
C(17) C(10) C(18) 108.5(5) yes
Ru(1) C(11) C(10) 139.2(4) yes
Ru(1) C(11) C(12) 70.0(3) yes
Ru(1) C(11) C(16) 74.7(3) yes
C(10) C(11) C(12) 129.2(5) yes
C(10) C(11) C(16) 109.0(4) yes
C(12) C(11) C(16) 120.3(5) yes
Ru(1) C(12) C(11) 73.4(3) yes
Ru(1) C(12) C(13) 70.8(3) yes
C(11) C(12) C(13) 119.4(5) yes
Ru(1) C(13) C(12) 72.6(3) yes
Ru(1) C(13) C(14) 70.5(3) yes
C(12) C(13) C(14) 120.3(5) yes
Ru(1) C(14) C(13) 71.6(4) yes
Ru(1) C(14) C(15) 73.4(3) yes
C(13) C(14) C(15) 120.4(5) yes
Ru(1) C(15) C(14) 69.1(3) yes
Ru(1) C(15) C(16) 75.6(3) yes
C(14) C(15) C(16) 117.8(5) yes
Ru(1) C(16) N(1) 136.4(4) yes
Ru(1) C(16) C(11) 69.9(3) yes
Ru(1) C(16) C(15) 68.7(3) yes
N(1) C(16) C(11) 110.1(5) yes
N(1) C(16) C(15) 128.6(5) yes
C(11) C(16) C(15) 121.2(5) yes
Ru(1) C(20) C(21) 70.5(3) yes
Ru(1) C(20) C(24) 71.5(3) yes
Ru(1) C(20) C(25) 125.9(4) yes
C(21) C(20) C(24) 107.2(5) yes
C(21) C(20) C(25) 125.6(6) yes
C(24) C(20) C(25) 127.1(5) yes
Ru(1) C(21) C(20) 71.4(3) yes
Ru(1) C(21) C(22) 70.6(3) yes
Ru(1) C(21) C(26) 126.3(4) yes
C(20) C(21) C(22) 108.8(5) yes
C(20) C(21) C(26) 125.9(5) yes
C(22) C(21) C(26) 125.2(5) yes
Ru(1) C(22) C(21) 70.8(3) yes
Ru(1) C(22) C(23) 72.6(3) yes
Ru(1) C(22) C(27) 126.6(4) yes
C(21) C(22) C(23) 108.1(5) yes
C(21) C(22) C(27) 126.4(5) yes
C(23) C(22) C(27) 125.3(5) yes
Ru(1) C(23) C(22) 69.4(3) yes
Ru(1) C(23) C(24) 70.4(3) yes
Ru(1) C(23) C(28) 130.7(4) yes
C(22) C(23) C(24) 107.1(5) yes
C(22) C(23) C(28) 126.1(5) yes
C(24) C(23) C(28) 126.5(5) yes
Ru(1) C(24) C(20) 70.4(3) yes
Ru(1) C(24) C(23) 71.5(3) yes
Ru(1) C(24) C(29) 124.8(4) yes
C(20) C(24) C(23) 108.8(5) yes
C(20) C(24) C(29) 126.6(5) yes
C(23) C(24) C(29) 124.7(5) yes

loop_
_geom_bond_atom_site_label_1
_geom_bond_atom_site_label_2
_geom_bond_distance
_geom_bond_publ_flag
Ru(1) C(11) 2.272(5) yes
Ru(1) C(12) 2.227(5) yes
Ru(1) C(13) 2.204(6) yes
Ru(1) C(14) 2.189(6) yes
Ru(1) C(15) 2.244(6) yes
Ru(1) C(16) 2.334(5) yes
Ru(1) C(20) 2.187(5) yes
Ru(1) C(21) 2.176(5) yes
Ru(1) C(22) 2.174(5) yes
Ru(1) C(23) 2.217(6) yes
Ru(1) C(24) 2.202(6) yes
P(1) F(1) 1.589(5) yes
P(1) F(2) 1.576(4) yes
P(1) F(3) 1.549(5) yes
P(1) F(4) 1.566(5) yes
P(1) F(5) 1.580(4) yes
P(1) F(6) 1.568(4) yes
O(1) C(1) 1.441(7) yes
O(1) C(9) 1.368(6) yes
O(2) N(2) 1.222(8) yes
O(3) N(2) 1.224(8) yes
N(1) C(1) 1.465(8) yes
N(1) C(16) 1.367(7) yes
N(1) C(19) 1.435(8) yes
N(2) C(6) 1.462(7) yes
C(1) C(2) 1.505(8) yes
C(1) C(10) 1.561(7) yes
C(2) C(3) 1.340(9) yes
C(3) C(4) 1.446(8) yes
C(4) C(5) 1.409(8) yes
C(4) C(9) 1.384(8) yes
C(5) C(6) 1.387(9) yes
C(6) C(7) 1.363(9) yes
C(7) C(8) 1.379(8) yes
C(8) C(9) 1.381(8) yes
C(10) C(11) 1.511(7) yes
C(10) C(17) 1.510(9) yes
C(10) C(18) 1.545(8) yes
C(11) C(12) 1.414(7) yes
C(11) C(16) 1.402(8) yes
C(12) C(13) 1.392(9) yes
C(13) C(14) 1.426(9) yes
C(14) C(15) 1.427(9) yes
C(15) C(16) 1.406(8) yes
C(20) C(21) 1.424(8) yes
C(20) C(24) 1.433(8) yes
C(20) C(25) 1.489(9) yes
C(21) C(22) 1.435(8) yes
C(21) C(26) 1.492(10) yes
C(22) C(23) 1.430(8) yes
C(22) C(27) 1.490(7) yes
C(23) C(24) 1.445(7) yes
C(23) C(28) 1.470(8) yes
C(24) C(29) 1.497(8) yes

loop_
_geom_contact_atom_site_label_1
_geom_contact_atom_site_label_2
_geom_contact_distance
_geom_contact_site_symmetry_2
F(1) C(12) 3.203(8) 1_655
F(1) C(13) 3.359(8) 1_655
F(1) C(19) 3.526(10) 3_765
F(2) C(19) 3.221(9) 3_765
F(2) C(25) 3.277(8) 3_665
F(3) C(8) 3.162(8) 2_755
F(3) C(7) 3.219(8) 2_755
F(3) C(25) 3.493(9) 3_665
F(4) C(27) 3.273(9) 2_755
F(5) C(18) 3.261(8) 1_655
F(5) C(26) 3.384(9) 3_765
F(5) C(15) 3.433(8) 3_765
F(5) C(28) 3.512(8) 2_755
F(6) C(14) 3.314(8) 3_665
F(6) C(13) 3.401(8) 3_665
F(6) C(25) 3.475(9) 3_665
O(2) O(3) 3.375(7) 3_866
O(2) C(8) 3.384(8) 3_766
O(2) O(2) 3.507(10) 3_866
O(2) C(26) 3.565(9) 2_755
O(3) C(25) 3.463(9) 4_655
O(3) C(17) 3.470(8) 3_766
O(3) C(4) 3.518(8) 3_766
O(3) C(9) 3.548(8) 3_766
N(2) C(8) 3.541(8) 3_766
C(3) C(25) 3.550(9) 2_655
C(6) C(6) 3.49(1) 3_766
C(6) C(7) 3.585(9) 3_766
C(15) C(15) 3.54(1) 3_665
